data_2213108
loop_
_publ_author_name
'M. Subramanyam'
'A. Thiruvalluvar'
'R. T. Sabapathy Mohan'
'S. Kamatchi'

_publ_section_title
;
 1-Methyl-5-(3-nitrophenyl)-3-oxocyclohexanecarbonitrile
;
_journal_coeditor_code AT2280
_journal_issue 5
_journal_name_full 'Acta Crystallographica Section E'
_journal_page_first o2717
_journal_page_last o2717
_journal_paper_doi 10.1107/S1600536807020399
_journal_volume 63
_journal_year 2007
_chemical_formula_iupac 'C14 H14 N2 O3'
_chemical_formula_moiety 'C14 H14 N2 O3'
_chemical_formula_structural 'C14 H14 N2 O3'
_chemical_formula_sum 'C14 H14 N2 O3'
_chemical_formula_weight 258.27
_chemical_melting_point 387
_chemical_name_common phenylcyclohexanone
_chemical_name_systematic
;
1-Methyl-5-(3-nitrophenyl)-3-oxocyclohexanecarbonitrile
;
_space_group_IT_number 14
_symmetry_cell_setting monoclinic
_symmetry_space_group_name_Hall '-P 2yab'
_symmetry_space_group_name_H-M 'P 1 21/a 1'
_atom_sites_solution_hydrogens geom
_atom_sites_solution_primary direct
_atom_sites_solution_secondary difmap
_cell_angle_alpha 90
_cell_angle_beta 91.336(2)
_cell_angle_gamma 90
_cell_formula_units_Z 4
_cell_length_a 12.2284(3)
_cell_length_b 8.0986(3)
_cell_length_c 13.1376(4)
_cell_measurement_reflns_used 3165
_cell_measurement_temperature 160(2)
_cell_measurement_theta_max 27.5
_cell_measurement_theta_min 2
_cell_volume 1300.70(7)
_computing_cell_refinement 'DENZO-SMN (Otwinowski & Minor, 1997)'
_computing_data_collection 'COLLECT (Nonius, 2000)'
_computing_data_reduction 'DENZO-SMN and SCALEPACK (Otwinowski & Minor, 1997)'
_computing_molecular_graphics 'ORTEP-3 (Farrugia, 1997)'
_computing_publication_material 'PLATON (Spek, 2003)'
_computing_structure_refinement 'SHELXL97 (Sheldrick, 1997)'
_computing_structure_solution 'SHELXS97 (Sheldrick, 1997)'
_diffrn_ambient_temperature 160.0(10)
_diffrn_detector_area_resol_mean 9
_diffrn_measured_fraction_theta_full 0.999
_diffrn_measured_fraction_theta_max 0.999
_diffrn_measurement_device_type 'Nonius KappaCCD area-detector'
_diffrn_measurement_method '\f and \w scans with \k offsets'
_diffrn_radiation_monochromator 'horizontally mounted graphite crystal'
_diffrn_radiation_source 'Nonius FR590 sealed tube generator'
_diffrn_radiation_type 'Mo K\a'
_diffrn_radiation_wavelength 0.71073
_diffrn_reflns_av_R_equivalents 0.0970
_diffrn_reflns_av_sigmaI/netI 0.0583
_diffrn_reflns_limit_h_max 15
_diffrn_reflns_limit_h_min -15
_diffrn_reflns_limit_k_max 10
_diffrn_reflns_limit_k_min -10
_diffrn_reflns_limit_l_max 17
_diffrn_reflns_limit_l_min -17
_diffrn_reflns_number 32792
_diffrn_reflns_theta_full 27.47
_diffrn_reflns_theta_max 27.47
_diffrn_reflns_theta_min 2.95
_diffrn_standards_decay_% 0
_diffrn_standards_number 0
_exptl_absorpt_coefficient_mu 0.094
_exptl_absorpt_correction_type none
_exptl_crystal_colour orange
_exptl_crystal_density_diffrn 1.319
_exptl_crystal_density_method 'Not Measured'
_exptl_crystal_description plate
_exptl_crystal_F_000 544
_exptl_crystal_size_max 0.25
_exptl_crystal_size_mid 0.2
_exptl_crystal_size_min 0.13
_refine_diff_density_max 0.350
_refine_diff_density_min -0.294
_refine_ls_extinction_coef 0.060(7)
_refine_ls_extinction_expression Fc^*^=kFc[1+0.001xFc^2^\l^3^/sin(2\q)]^-1/4^
_refine_ls_extinction_method SHELXL97
_refine_ls_goodness_of_fit_ref 1.049
_refine_ls_hydrogen_treatment constr
_refine_ls_matrix_type full
_refine_ls_number_parameters 174
_refine_ls_number_reflns 2968
_refine_ls_number_restraints 0
_refine_ls_restrained_S_all 1.049
_refine_ls_R_factor_all 0.0897
_refine_ls_R_factor_gt 0.0560
_refine_ls_shift/su_max 0.000
_refine_ls_shift/su_mean 0.000
_refine_ls_structure_factor_coef Fsqd
_refine_ls_weighting_details 'calc w=1/[\s^2^(Fo^2^)+(0.0927P)^2^+0.0906P] where P=(Fo^2^+2Fc^2^)/3'
_refine_ls_weighting_scheme calc
_refine_ls_wR_factor_gt 0.1412
_refine_ls_wR_factor_ref 0.1628
_reflns_number_gt 2055
_reflns_number_total 2968
_reflns_threshold_expression I>2\s(I)
_cod_data_source_file at2280.cif
_cod_data_source_block I
_cod_original_sg_symbol_Hall '-P 2 y a b'
_cod_original_sg_symbol_H-M 'P 21/a'
_cod_database_code 2213108
_cod_database_fobs_code 2213108

loop_
_symmetry_equiv_pos_site_id
_symmetry_equiv_pos_as_xyz
1 x,y,z
2 1/2-x,1/2+y,-z
3 -x,-y,-z
4 1/2+x,1/2-y,z

loop_
_atom_site_aniso_label
_atom_site_aniso_U_11
_atom_site_aniso_U_22
_atom_site_aniso_U_33
_atom_site_aniso_U_12
_atom_site_aniso_U_13
_atom_site_aniso_U_23
O1 0.0349(7) 0.0451(9) 0.0217(7) -0.0008(6) -0.0007(5) -0.0026(6)
O53A 0.0420(8) 0.0731(12) 0.0360(9) 0.0045(8) 0.0105(6) 0.0136(8)
O53B 0.0546(9) 0.0728(12) 0.0347(9) -0.0096(8) 0.0010(7) 0.0312(8)
N53 0.0368(9) 0.0501(11) 0.0257(9) -0.0121(8) -0.0013(7) 0.0094(8)
N311 0.0284(9) 0.0470(12) 0.0791(14) -0.0042(8) 0.0007(8) 0.0296(10)
C1 0.0182(8) 0.0315(10) 0.0249(10) -0.0048(7) -0.0028(6) 0.0012(8)
C2 0.0257(9) 0.0268(10) 0.0241(9) 0.0003(7) -0.0023(7) 0.0063(7)
C3 0.0203(8) 0.0224(9) 0.0290(10) -0.0018(7) -0.0007(7) 0.0043(7)
C4 0.0248(9) 0.0248(10) 0.0232(9) -0.0004(7) -0.0002(7) 0.0025(7)
C5 0.0193(8) 0.0225(9) 0.0234(9) -0.0009(6) 0.0026(6) 0.0036(7)
C6 0.0270(9) 0.0227(10) 0.0252(9) -0.0017(7) 0.0006(7) 0.0011(7)
C31 0.0365(10) 0.0266(10) 0.0440(12) 0.0046(8) -0.0059(8) -0.0010(9)
C51 0.0234(8) 0.0226(9) 0.0226(9) -0.0039(7) -0.0030(7) 0.0025(7)
C52 0.0231(9) 0.0265(10) 0.0249(9) -0.0041(7) -0.0021(7) 0.0039(7)
C53 0.0309(9) 0.0309(10) 0.0218(9) -0.0104(8) -0.0029(7) 0.0046(8)
C54 0.0417(11) 0.0281(10) 0.0292(10) -0.0055(8) -0.0092(8) 0.0065(8)
C55 0.0374(10) 0.0306(11) 0.0365(11) 0.0061(8) -0.0058(8) 0.0057(8)
C56 0.0279(9) 0.0299(10) 0.0306(10) 0.0012(8) 0.0014(7) 0.0022(8)
C311 0.0275(10) 0.0263(10) 0.0410(11) -0.0012(8) -0.0049(8) 0.0112(8)

loop_
_atom_site_type_symbol
_atom_site_label
_atom_site_fract_x
_atom_site_fract_y
_atom_site_fract_z
_atom_site_U_iso_or_equiv
_atom_site_thermal_displace_type
_atom_site_occupancy
O O1 0.12273(10) 0.92625(17) 0.54801(9) 0.0339(4) Uani 1.000
O O53A 0.24351(12) 1.0799(2) -0.04547(11) 0.0502(6) Uani 1.000
O O53B 0.14631(12) 1.2738(2) -0.11608(11) 0.0540(6) Uani 1.000
N N53 0.16554(13) 1.1753(2) -0.04660(12) 0.0376(6) Uani 1.000
N N311 -0.09375(13) 0.5722(2) 0.38559(16) 0.0515(7) Uani 1.000
C C1 0.13526(12) 0.8854(2) 0.45983(13) 0.0249(5) Uani 1.000
C C2 0.16985(13) 0.7131(2) 0.43218(13) 0.0256(5) Uani 1.000
C C3 0.10791(12) 0.6410(2) 0.33822(13) 0.0239(5) Uani 1.000
C C4 0.10443(13) 0.7681(2) 0.25184(13) 0.0243(5) Uani 1.000
C C5 0.05352(12) 0.9313(2) 0.28443(12) 0.0217(5) Uani 1.000
C C6 0.12067(13) 1.0061(2) 0.37311(13) 0.0250(5) Uani 1.000
C C31 0.16269(16) 0.4811(2) 0.30333(16) 0.0358(6) Uani 1.000
C C51 0.03902(13) 1.0541(2) 0.19846(12) 0.0229(5) Uani 1.000
C C52 0.10960(13) 1.0585(2) 0.11632(13) 0.0249(5) Uani 1.000
C C53 0.09084(14) 1.1732(2) 0.03957(13) 0.0279(5) Uani 1.000
C C54 0.00549(15) 1.2825(2) 0.03984(14) 0.0332(6) Uani 1.000
C C55 -0.06329(15) 1.2804(2) 0.12226(15) 0.0349(6) Uani 1.000
C C56 -0.04613(14) 1.1673(2) 0.20033(14) 0.0295(6) Uani 1.000
C C311 -0.00532(14) 0.6019(2) 0.36614(15) 0.0317(6) Uani 1.000
H H2A 0.24915 0.71362 0.41861 0.0307 Uiso 1.000
H H2B 0.15819 0.63968 0.49119 0.0307 Uiso 1.000
H H4A 0.06158 0.72249 0.19347 0.0291 Uiso 1.000
H H4B 0.17978 0.78864 0.22894 0.0291 Uiso 1.000
H H5 -0.02087 0.90594 0.31033 0.0260 Uiso 1.000
H H6A 0.08331 1.10626 0.39788 0.0299 Uiso 1.000
H H6B 0.19339 1.03937 0.34867 0.0299 Uiso 1.000
H H31A 0.12151 0.43534 0.24499 0.0537 Uiso 1.000
H H31B 0.23782 0.50483 0.28344 0.0537 Uiso 1.000
H H31C 0.16376 0.40101 0.35925 0.0537 Uiso 1.000
H H52 0.16946 0.98404 0.11315 0.0298 Uiso 1.000
H H54 -0.00627 1.35768 -0.01485 0.0398 Uiso 1.000
H H55 -0.12224 1.35656 0.12528 0.0419 Uiso 1.000
H H56 -0.09380 1.16735 0.25641 0.0353 Uiso 1.000

loop_
_atom_type_symbol
_atom_type_description
_atom_type_scat_dispersion_real
_atom_type_scat_dispersion_imag
_atom_type_scat_source
O O 0.0106 0.0060 'International Tables Vol C Tables 4.2.6.8 and 6.1.1.4'
N N 0.0061 0.0033 'International Tables Vol C Tables 4.2.6.8 and 6.1.1.4'
H H 0.0000 0.0000 'International Tables Vol C Tables 4.2.6.8 and 6.1.1.4'
C C 0.0033 0.0016 'International Tables Vol C Tables 4.2.6.8 and 6.1.1.4'

loop_
_geom_angle_atom_site_label_1
_geom_angle_atom_site_label_2
_geom_angle_atom_site_label_3
_geom_angle
_geom_angle_publ_flag
O53A N53 O53B 123.51(16) no
O53A N53 C53 118.66(15) no
O53B N53 C53 117.83(15) no
O1 C1 C2 121.58(15) no
O1 C1 C6 121.81(15) no
C2 C1 C6 116.58(14) no
C1 C2 C3 114.03(13) no
C2 C3 C4 110.00(13) no
C2 C3 C31 110.37(13) no
C2 C3 C311 109.12(14) no
C4 C3 C31 110.54(14) no
C4 C3 C311 108.57(13) no
C31 C3 C311 108.20(14) no
C3 C4 C5 112.24(14) no
C4 C5 C6 109.90(13) no
C4 C5 C51 113.67(13) no
C6 C5 C51 111.03(13) no
C1 C6 C5 111.68(13) no
C5 C51 C52 121.98(14) no
C5 C51 C56 119.74(14) no
C52 C51 C56 118.28(15) no
C51 C52 C53 118.94(15) no
N53 C53 C52 118.18(15) no
N53 C53 C54 118.80(15) no
C52 C53 C54 123.01(16) no
C53 C54 C55 118.07(16) no
C54 C55 C56 120.09(16) no
C51 C56 C55 121.57(16) no
C3 C2 H2A 109.00 no
C1 C2 H2A 109.00 no
C1 C2 H2B 109.00 no
C3 C2 H2B 109.00 no
H2A C2 H2B 108.00 no
C3 C4 H4B 109.00 no
C3 C4 H4A 109.00 no
H4A C4 H4B 108.00 no
C5 C4 H4A 109.00 no
C5 C4 H4B 109.00 no
C51 C5 H5 107.00 no
C4 C5 H5 107.00 no
C6 C5 H5 107.00 no
C1 C6 H6B 109.00 no
C1 C6 H6A 109.00 no
H6A C6 H6B 108.00 no
C5 C6 H6A 109.00 no
C5 C6 H6B 109.00 no
H31A C31 H31B 109.00 no
C3 C31 H31A 109.00 no
C3 C31 H31B 109.00 no
C3 C31 H31C 109.00 no
H31A C31 H31C 109.00 no
H31B C31 H31C 109.00 no
C51 C52 H52 121.00 no
C53 C52 H52 121.00 no
C55 C54 H54 121.00 no
C53 C54 H54 121.00 no
C56 C55 H55 120.00 no
C54 C55 H55 120.00 no
C51 C56 H56 119.00 no
C55 C56 H56 119.00 no
N311 C311 C3 178.5(2) no

loop_
_geom_bond_atom_site_label_1
_geom_bond_atom_site_label_2
_geom_bond_distance
_geom_bond_publ_flag
O1 C1 1.218(2) no
O53A N53 1.227(2) no
O53B N53 1.231(2) no
N53 C53 1.471(2) no
N311 C311 1.143(2) no
C1 C2 1.505(2) no
C1 C6 1.509(2) no
C2 C3 1.548(2) no
C3 C4 1.532(2) no
C3 C31 1.533(2) no
C3 C311 1.475(2) no
C4 C5 1.527(2) no
C5 C6 1.534(2) no
C5 C51 1.512(2) no
C51 C52 1.398(2) no
C51 C56 1.388(2) no
C52 C53 1.386(2) no
C53 C54 1.369(2) no
C54 C55 1.387(3) no
C55 C56 1.387(3) no
C2 H2A 0.9900 no
C2 H2B 0.9900 no
C4 H4A 0.9900 no
C4 H4B 0.9900 no
C5 H5 1.0000 no
C6 H6A 0.9900 no
C6 H6B 0.9900 no
C31 H31A 0.9800 no
C31 H31B 0.9800 no
C31 H31C 0.9800 no
C52 H52 0.9500 no
C54 H54 0.9500 no
C55 H55 0.9500 no
C56 H56 0.9500 no

loop_
_geom_contact_atom_site_label_1
_geom_contact_atom_site_label_2
_geom_contact_distance
_geom_contact_site_symmetry_2
_geom_contact_publ_flag
O1 C31 3.265(2) 2_556 no
O1 C5 3.323(2) 3_576 no
O1 C6 3.221(2) 3_576 no
O53A C55 3.387(2) 4_575 no
O1 H2A 2.8300 2_556 no
O1 H31B 2.8400 2_556 no
O1 H5 2.6400 3_576 no
O1 H6A 2.6500 3_576 no
O1 H56 2.7100 3_576 no
O1 H31C 2.8600 2_556 no
O53A H52 2.4200 . no
O53A H55 2.8000 4_575 no
O53B H54 2.4100 . no
O53B H4B 2.6200 2_555 no
O53B H52 2.8200 2_555 no
O53B H4A 2.7200 3_575 no
N311 C2 3.441(2) 4_465 no
N311 H2B 2.5000 3_566 no
N311 H2A 2.6300 4_465 no
N311 H6B 2.7900 4_465 no
C2 N311 3.441(2) 4_565 no
C5 O1 3.323(2) 3_576 no
C6 O1 3.221(2) 3_576 no
C31 O1 3.265(2) 2_546 no
C55 O53A 3.387(2) 4_475 no
C4 H52 2.6600 . no
C52 H4A 2.9700 . no
C52 H4B 2.7600 . no
C54 H54 2.9300 3_585 no
C55 H31A 3.0200 1_565 no
C56 H6A 3.0500 . no
C56 H31A 3.0300 1_565 no
C311 H5 2.5700 . no
H2A H31B 2.4500 . no
H2A O1 2.8300 2_546 no
H2A N311 2.6300 4_565 no
H2B H31C 2.6000 . no
H2B N311 2.5000 3_566 no
H4A C52 2.9700 . no
H4A H31A 2.5300 . no
H4A O53B 2.7200 3_575 no
H4A H54 2.5100 3_575 no
H4B C52 2.7600 . no
H4B H6B 2.5700 . no
H4B H31B 2.5100 . no
H4B H52 2.2000 . no
H4B O53B 2.6200 2_545 no
H5 C311 2.5700 . no
H5 H56 2.4000 . no
H5 O1 2.6400 3_576 no
H6A C56 3.0500 . no
H6A O1 2.6500 3_576 no
H6B H4B 2.5700 . no
H6B N311 2.7900 4_565 no
H31A C55 3.0200 1_545 no
H31A C56 3.0300 1_545 no
H31A H4A 2.5300 . no
H31B H2A 2.4500 . no
H31B H4B 2.5100 . no
H31B O1 2.8400 2_546 no
H31B H56 2.5200 4_565 no
H31C H2B 2.6000 . no
H31C O1 2.8600 2_546 no
H52 O53A 2.4200 . no
H52 C4 2.6600 . no
H52 H4B 2.2000 . no
H52 O53B 2.8200 2_545 no
H54 O53B 2.4100 . no
H54 C54 2.9300 3_585 no
H54 H4A 2.5100 3_575 no
H54 H54 2.3400 3_585 no
H55 O53A 2.8000 4_475 no
H56 H5 2.4000 . no
H56 O1 2.7100 3_576 no
H56 H31B 2.5200 4_465 no

loop_
_geom_hbond_atom_site_label_D
_geom_hbond_atom_site_label_H
_geom_hbond_atom_site_label_A
_geom_hbond_site_symmetry_A
_geom_hbond_distance_DH
_geom_hbond_distance_HA
_geom_hbond_distance_DA
_geom_hbond_angle_DHA
_geom_hbond_publ_flag
C2 H2B N311 3_566 0.99 2.50 3.470(2) 167 yes

loop_
_geom_torsion_atom_site_label_1
_geom_torsion_atom_site_label_2
_geom_torsion_atom_site_label_3
_geom_torsion_atom_site_label_4
_geom_torsion
_geom_torsion_publ_flag
O53A N53 C53 C52 -2.6(2) no
O53A N53 C53 C54 178.27(17) no
O53B N53 C53 C52 177.67(16) no
O53B N53 C53 C54 -1.5(2) no
O1 C1 C2 C3 137.96(15) no
C6 C1 C2 C3 -44.03(19) no
O1 C1 C6 C5 -134.95(15) no
C2 C1 C6 C5 47.06(18) no
C1 C2 C3 C4 46.89(18) no
C1 C2 C3 C31 169.12(14) no
C1 C2 C3 C311 -72.11(17) no
C2 C3 C4 C5 -56.14(16) no
C31 C3 C4 C5 -178.28(13) no
C311 C3 C4 C5 63.19(17) no
C3 C4 C5 C6 60.31(17) no
C3 C4 C5 C51 -174.57(13) no
C4 C5 C6 C1 -53.75(17) no
C51 C5 C6 C1 179.64(13) no
C4 C5 C51 C52 -30.4(2) no
C4 C5 C51 C56 150.01(15) no
C6 C5 C51 C52 94.13(18) no
C6 C5 C51 C56 -85.48(18) no
C5 C51 C52 C53 179.33(15) no
C56 C51 C52 C53 -1.1(2) no
C5 C51 C56 C55 -179.03(15) no
C52 C51 C56 C55 1.4(3) no
C51 C52 C53 N53 -179.61(15) no
C51 C52 C53 C54 -0.5(3) no
N53 C53 C54 C55 -179.16(15) no
C52 C53 C54 C55 1.7(3) no
C53 C54 C55 C56 -1.4(3) no
C54 C55 C56 C51 -0.1(3) no
